data_7112839
loop_
_publ_author_name
'Eslava, Salvador'
'Hengesbach, Frank'
'McPartlin, Mary'
'Wright, Dominic S.'

_publ_section_title
;
 Heterometallic cobalt(II)-titanium(IV) oxo cages; key building blocks for
 hybrid materials.
;
_journal_issue 26
_journal_name_full 'Chemical communications (Cambridge, England)'
_journal_page_first 4701
_journal_page_last 4703
_journal_paper_doi 10.1039/c0cc00016g
_journal_volume 46
_journal_year 2010
_chemical_absolute_configuration
;
Flack parameter 0.083(15)
;
_chemical_formula_moiety 'C30 H75 Cl Co O16 Ti4'
_chemical_formula_sum 'C30 H75 Cl Co O16 Ti4'
_chemical_formula_weight 977.88
_chemical_name_systematic
;
?
;
_space_group_IT_number 9
_symmetry_cell_setting monoclinic
_symmetry_space_group_name_Hall 'C -2yc'
_symmetry_space_group_name_H-M 'C 1 c 1'
_atom_sites_solution_hydrogens geom
_atom_sites_solution_primary direct
_atom_sites_solution_secondary difmap
_audit_creation_method SHELXL-97
_cell_angle_alpha 90.00
_cell_angle_beta 118.666(1)
_cell_angle_gamma 90.00
_cell_formula_units_Z 4
_cell_length_a 21.9917(2)
_cell_length_b 10.8628(1)
_cell_length_c 22.4581(3)
_cell_measurement_reflns_used 26500
_cell_measurement_temperature 180(2)
_cell_measurement_theta_max 27.48
_cell_measurement_theta_min 1.00
_cell_volume 4707.46(10)
_computing_cell_refinement 'HKL Scalepack (Otwinowski & Minor 1997)'
_computing_data_collection 'Collect (Nonius B.V. 1998)'
_computing_data_reduction
;
HKL Denzo and Scalepack (Otwinowski & Minor 1997)
;
_computing_publication_material 'SHELXL-97 (Sheldrick 1997)'
_computing_structure_refinement 'SHELXL-97 (Sheldrick 1997)'
_computing_structure_solution 'SIR-92 (Altomare et al. 1994)'
_diffrn_ambient_temperature 180(2)
_diffrn_measured_fraction_theta_full 0.991
_diffrn_measured_fraction_theta_max 0.991
_diffrn_measurement_device_type 'Nonius Kappa CCD'
_diffrn_measurement_method 'Thin slice \w and \f scans'
_diffrn_radiation_source 'fine-focus sealed tube'
_diffrn_radiation_type MoK\a
_diffrn_radiation_wavelength 0.71073
_diffrn_reflns_av_R_equivalents 0.0272
_diffrn_reflns_av_sigmaI/netI 0.0266
_diffrn_reflns_limit_h_max 22
_diffrn_reflns_limit_h_min -28
_diffrn_reflns_limit_k_max 14
_diffrn_reflns_limit_k_min -14
_diffrn_reflns_limit_l_max 29
_diffrn_reflns_limit_l_min -21
_diffrn_reflns_number 23271
_diffrn_reflns_theta_full 27.49
_diffrn_reflns_theta_max 27.49
_diffrn_reflns_theta_min 3.59
_exptl_absorpt_coefficient_mu 1.108
_exptl_absorpt_correction_T_max 0.700
_exptl_absorpt_correction_T_min 0.621
_exptl_absorpt_correction_type multi-scan
_exptl_absorpt_process_details
;
multi-scan from symmetry-related measurements
Sortav (Blessing 1995)
;
_exptl_crystal_colour purple-green
_exptl_crystal_density_diffrn 1.380
_exptl_crystal_density_method 'not measured'
_exptl_crystal_description block
_exptl_crystal_F_000 2060
_exptl_crystal_size_max 0.35
_exptl_crystal_size_mid 0.32
_exptl_crystal_size_min 0.30
_refine_diff_density_max 0.877
_refine_diff_density_min -0.346
_refine_diff_density_rms 0.061
_refine_ls_abs_structure_details 'Flack H D (1983), Acta Cryst. A39, 876-881'
_refine_ls_abs_structure_Flack 0.083(15)
_refine_ls_extinction_method none
_refine_ls_goodness_of_fit_ref 1.029
_refine_ls_hydrogen_treatment constr
_refine_ls_matrix_type full
_refine_ls_number_parameters 466
_refine_ls_number_reflns 8218
_refine_ls_number_restraints 55
_refine_ls_restrained_S_all 1.036
_refine_ls_R_factor_all 0.0402
_refine_ls_R_factor_gt 0.0388
_refine_ls_shift/su_max 0.001
_refine_ls_shift/su_mean 0.000
_refine_ls_structure_factor_coef Fsqd
_refine_ls_weighting_details 'calc w=1/[\s^2^(Fo^2^)+(0.0696P)^2^+4.9978P] where P=(Fo^2^+2Fc^2^)/3'
_refine_ls_weighting_scheme calc
_refine_ls_wR_factor_gt 0.1091
_refine_ls_wR_factor_ref 0.1108
_reflns_number_gt 7945
_reflns_number_total 8218
_reflns_threshold_expression >2sigma(I)
_cod_data_source_file c0cc00016g.txt
_cod_data_source_block dw1001
_cod_original_cell_volume 4707.46(9)
_cod_original_sg_symbol_Hall 'C c'
_cod_original_sg_symbol_H-M Cc
_cod_database_code 7112839

loop_
_symmetry_equiv_pos_as_xyz
'x, y, z'
'x, -y, z+1/2'
'x+1/2, y+1/2, z'
'x+1/2, -y+1/2, z+1/2'

loop_
_atom_site_label
_atom_site_type_symbol
_atom_site_fract_x
_atom_site_fract_y
_atom_site_fract_z
_atom_site_U_iso_or_equiv
_atom_site_adp_type
_atom_site_occupancy
_atom_site_symmetry_multiplicity
_atom_site_calc_flag
_atom_site_refinement_flags
_atom_site_disorder_assembly
_atom_site_disorder_group
Cl1 Cl 0.97306(9) 1.76116(10) 1.01037(8) 0.0825(4) Uani 1 1 d . . .
Ti1 Ti 1.16741(3) 1.48461(6) 1.00289(3) 0.04104(15) Uani 1 1 d . . .
Ti2 Ti 0.99220(3) 1.49824(6) 0.82019(3) 0.03681(14) Uani 1 1 d . A .
Ti3 Ti 1.02846(3) 1.31687(5) 0.94726(3) 0.03107(12) Uani 1 1 d . A .
Ti4 Ti 1.12288(3) 1.31909(6) 0.87110(3) 0.03915(15) Uani 1 1 d . A .
Co1 Co 1.01470(3) 1.61053(4) 0.97113(3) 0.04308(12) Uani 1 1 d . A .
O1 O 1.07475(12) 1.44186(17) 0.91134(12) 0.0299(4) Uani 1 1 d . . .
O11 O 1.19891(15) 1.5978(3) 0.96644(14) 0.0508(7) Uani 1 1 d D . .
O12 O 1.24232(16) 1.4782(4) 1.08604(16) 0.0698(10) Uani 1 1 d D . .
O13 O 1.11590(13) 1.3541(2) 1.03030(12) 0.0401(5) Uani 1 1 d D . .
O21 O 0.90953(16) 1.4976(3) 0.74412(15) 0.0628(9) Uani 1 1 d D . .
O22 O 1.03296(15) 1.6075(3) 0.79120(14) 0.0502(7) Uani 1 1 d D . .
O23 O 0.95229(11) 1.3565(2) 0.85674(11) 0.0373(5) Uani 1 1 d D . .
O31 O 0.99285(14) 1.1931(2) 0.97154(14) 0.0434(6) Uani 1 1 d D . .
O41 O 1.19817(13) 1.3409(3) 0.96645(15) 0.0481(6) Uani 1 1 d D . .
O42 O 1.03250(14) 1.3541(3) 0.79130(12) 0.0444(6) Uani 1 1 d D . .
O43 O 1.07448(17) 1.20583(19) 0.91034(18) 0.0477(5) Uani 1 1 d D . .
O44 O 1.16753(14) 1.4231(3) 0.84212(16) 0.0525(7) Uani 1 1 d D . .
O45 O 1.14880(18) 1.1783(3) 0.8459(2) 0.0636(9) Uani 1 1 d D . .
O51 O 1.11587(15) 1.6116(3) 1.02368(14) 0.0501(7) Uani 1 1 d D . .
O52 O 0.97140(14) 1.6235(2) 0.87167(14) 0.0473(6) Uani 1 1 d D . .
O53 O 0.98867(11) 1.4433(2) 0.98299(12) 0.0344(5) Uani 1 1 d D . .
C41 C 1.2398(3) 1.2450(7) 1.0113(4) 0.106(2) Uani 1 1 d D . .
H41A H 1.2127 1.1677 0.9996 0.128 Uiso 1 1 calc R . .
H41B H 1.2519 1.2671 1.0585 0.128 Uiso 1 1 calc R . .
C42 C 1.0218(3) 1.3374(5) 0.72347(19) 0.0619(12) Uani 1 1 d D B .
H42A H 1.0673 1.3333 0.7245 0.074 Uiso 1 1 calc R . .
H42B H 0.9962 1.4090 0.6953 0.074 Uiso 1 1 calc R . .
C43 C 1.0480(4) 1.0854(5) 0.8850(4) 0.0472(11) Uiso 0.498(6) 1 d PD A 1
H43A H 1.0470 1.0715 0.8410 0.057 Uiso 0.498(6) 1 calc PR A 1
H43B H 1.0003 1.0767 0.8783 0.057 Uiso 0.498(6) 1 calc PR A 1
C43' C 1.0917(4) 1.0792(5) 0.9276(4) 0.0472(11) Uiso 0.502(6) 1 d PD A 2
H43C H 1.0916 1.0599 0.9706 0.057 Uiso 0.502(6) 1 calc PR A 2
H43D H 1.1386 1.0618 0.9337 0.057 Uiso 0.502(6) 1 calc PR A 2
C44 C 1.2383(2) 1.4520(6) 0.8641(3) 0.0813(16) Uani 1 1 d D A .
H44A H 1.2656 1.3749 0.8746 0.098 Uiso 1 1 calc R . .
H44B H 1.2568 1.5019 0.9060 0.098 Uiso 1 1 calc R . .
C45 C 1.1899(4) 1.1495(6) 0.8145(4) 0.108(3) Uani 1 1 d D A .
H45A H 1.2389 1.1427 0.8500 0.129 Uiso 1 1 calc R . .
H45B H 1.1866 1.2184 0.7842 0.129 Uiso 1 1 calc R . .
C11 C 1.1821(3) 1.7053(4) 0.9265(2) 0.0663(12) Uani 1 1 d D . .
H11A H 1.1438 1.7488 0.9289 0.080 Uiso 1 1 calc R . .
H11B H 1.1660 1.6823 0.8786 0.080 Uiso 1 1 calc R . .
C12 C 1.3118(3) 1.5226(9) 1.1148(3) 0.124(3) Uani 1 1 d D . .
H12A H 1.3117 1.6075 1.0987 0.149 Uiso 1 1 calc R . .
H12B H 1.3386 1.4700 1.0997 0.149 Uiso 1 1 calc R . .
C13 C 1.1255(2) 1.3402(4) 1.09766(18) 0.0621(12) Uani 1 1 d D . .
H13A H 1.0804 1.3494 1.0970 0.075 Uiso 1 1 calc R . .
H13B H 1.1569 1.4054 1.1272 0.075 Uiso 1 1 calc R . .
C21 C 0.8739(3) 1.5684(8) 0.6837(4) 0.0765(19) Uiso 0.571(9) 1 d PD B 1
H21A H 0.8957 1.5541 0.6546 0.092 Uiso 0.571(9) 1 calc PR B 1
H21B H 0.8790 1.6568 0.6957 0.092 Uiso 0.571(9) 1 calc PR B 1
C21' C 0.8632(5) 1.4628(10) 0.6756(4) 0.0765(19) Uiso 0.429(9) 1 d PD B 2
H21C H 0.8500 1.3754 0.6746 0.092 Uiso 0.429(9) 1 calc PR B 2
H21D H 0.8873 1.4707 0.6482 0.092 Uiso 0.429(9) 1 calc PR B 2
C22 C 1.0481(4) 1.6563(5) 0.7417(3) 0.0897(18) Uani 1 1 d D B .
H22A H 1.0197 1.6131 0.6982 0.108 Uiso 1 1 calc R . .
H22B H 1.0975 1.6404 0.7556 0.108 Uiso 1 1 calc R . .
C23 C 0.89738(18) 1.2745(4) 0.8149(2) 0.0583(11) Uani 1 1 d D B .
H23A H 0.9061 1.1930 0.8373 0.070 Uiso 1 1 calc R . .
H23B H 0.8973 1.2636 0.7711 0.070 Uiso 1 1 calc R . .
C31 C 0.9673(4) 1.0813(4) 0.9837(4) 0.092(2) Uani 0.623(13) 1 d PD B 1
H31A H 1.0015 1.0153 0.9919 0.111 Uiso 0.623(13) 1 calc PR B 1
H31B H 0.9239 1.0591 0.9425 0.111 Uiso 0.623(13) 1 calc PR B 1
C31' C 0.9673(4) 1.0813(4) 0.9837(4) 0.092(2) Uani 0.377(13) 1 d PD B 2
H31C H 1.0079 1.0307 1.0143 0.111 Uiso 0.377(13) 1 calc PR B 2
H31D H 0.9431 1.0368 0.9400 0.111 Uiso 0.377(13) 1 calc PR B 2
C51 C 1.1506(3) 1.7154(5) 1.0655(2) 0.0770(16) Uani 1 1 d D . .
H51A H 1.1239 1.7911 1.0441 0.092 Uiso 1 1 calc R . .
H51B H 1.1970 1.7240 1.0690 0.092 Uiso 1 1 calc R . .
C52 C 0.9304(2) 1.7292(4) 0.8386(3) 0.0683(13) Uani 1 1 d D B .
H52A H 0.9309 1.7429 0.7953 0.082 Uiso 1 1 calc R . .
H52B H 0.9510 1.8026 0.8676 0.082 Uiso 1 1 calc R . .
C53 C 0.92137(16) 1.4332(3) 0.97795(17) 0.0427(8) Uani 1 1 d D A .
H53A H 0.9008 1.3524 0.9581 0.051 Uiso 1 1 calc R . .
H53B H 0.8908 1.4984 0.9475 0.051 Uiso 1 1 calc R . .
C141 C 1.3028(4) 1.2246(11) 1.0075(6) 0.170(5) Uani 1 1 d D . .
H14A H 1.3302 1.1601 1.0398 0.255 Uiso 1 1 calc R . .
H14B H 1.3297 1.3010 1.0188 0.255 Uiso 1 1 calc R . .
H14C H 1.2911 1.1990 0.9615 0.255 Uiso 1 1 calc R . .
C142 C 0.9823(3) 1.2235(5) 0.6925(3) 0.0812(17) Uani 1 1 d D . .
H14D H 0.9764 1.2140 0.6467 0.122 Uiso 1 1 calc R B .
H14E H 0.9368 1.2284 0.6902 0.122 Uiso 1 1 calc R . .
H14F H 1.0077 1.1524 0.7202 0.122 Uiso 1 1 calc R . .
C143 C 1.0944(6) 0.9953(10) 0.9357(5) 0.078(2) Uiso 0.498(6) 1 d PD A 1
H14G H 1.0774 0.9118 0.9201 0.118 Uiso 0.498(6) 1 calc PR A 1
H14H H 1.0954 1.0105 0.9791 0.118 Uiso 0.498(6) 1 calc PR A 1
H14I H 1.1413 1.0039 0.9414 0.118 Uiso 0.498(6) 1 calc PR A 1
C243 C 1.0397(6) 1.0035(10) 0.8720(5) 0.078(2) Uiso 0.502(6) 1 d PD A 2
H24A H 1.0507 0.9161 0.8826 0.118 Uiso 0.502(6) 1 calc PR A 2
H24B H 1.0401 1.0235 0.8297 0.118 Uiso 0.502(6) 1 calc PR A 2
H24C H 0.9936 1.0205 0.8668 0.118 Uiso 0.502(6) 1 calc PR A 2
C144 C 1.2456(4) 1.5202(7) 0.8118(4) 0.108(3) Uani 1 1 d D . .
H14J H 1.2947 1.5370 0.8275 0.163 Uiso 1 1 calc R A .
H14K H 1.2202 1.5982 0.8028 0.163 Uiso 1 1 calc R . .
H14L H 1.2267 1.4713 0.7701 0.163 Uiso 1 1 calc R . .
C145 C 1.1703(5) 1.0378(6) 0.7757(5) 0.121(3) Uani 1 1 d D . .
H14M H 1.2011 1.0235 0.7562 0.182 Uiso 1 1 calc R A .
H14N H 1.1224 1.0447 0.7391 0.182 Uiso 1 1 calc R . .
H14O H 1.1739 0.9687 0.8053 0.182 Uiso 1 1 calc R . .
C111 C 1.2425(4) 1.7891(6) 0.9497(4) 0.095(2) Uani 1 1 d D . .
H11C H 1.2293 1.8621 0.9205 0.142 Uiso 1 1 calc R . .
H11D H 1.2805 1.7463 0.9473 0.142 Uiso 1 1 calc R . .
H11E H 1.2577 1.8143 0.9966 0.142 Uiso 1 1 calc R . .
C112 C 1.3446(3) 1.5217(7) 1.1886(3) 0.107(3) Uani 1 1 d D . .
H11F H 1.3886 1.5666 1.2074 0.160 Uiso 1 1 calc R . .
H11G H 1.3533 1.4365 1.2050 0.160 Uiso 1 1 calc R . .
H11H H 1.3139 1.5615 1.2032 0.160 Uiso 1 1 calc R . .
C113 C 1.1551(4) 1.2184(6) 1.1255(3) 0.106(3) Uani 1 1 d D . .
H11I H 1.1612 1.2105 1.1714 0.159 Uiso 1 1 calc R . .
H11J H 1.2002 1.2099 1.1269 0.159 Uiso 1 1 calc R . .
H11K H 1.1237 1.1539 1.0965 0.159 Uiso 1 1 calc R . .
C121 C 0.8008(3) 1.5385(8) 0.6455(3) 0.113(3) Uani 0.571(9) 1 d PD B 1
H12C H 0.7795 1.5862 0.6033 0.169 Uiso 0.571(9) 1 calc PR B 1
H12D H 0.7781 1.5587 0.6726 0.169 Uiso 0.571(9) 1 calc PR B 1
H12E H 0.7954 1.4504 0.6347 0.169 Uiso 0.571(9) 1 calc PR B 1
C221 C 0.8008(3) 1.5385(8) 0.6455(3) 0.113(3) Uani 0.429(9) 1 d PD B 2
H22C H 0.7697 1.5095 0.5994 0.169 Uiso 0.429(9) 1 calc PR B 2
H22D H 0.8134 1.6245 0.6438 0.169 Uiso 0.429(9) 1 calc PR B 2
H22E H 0.7773 1.5325 0.6730 0.169 Uiso 0.429(9) 1 calc PR B 2
C122 C 1.0351(5) 1.7878(5) 0.7313(5) 0.125(3) Uani 1 1 d D . .
H12F H 1.0440 1.8157 0.6948 0.187 Uiso 1 1 calc R B .
H12G H 1.0657 1.8318 0.7733 0.187 Uiso 1 1 calc R . .
H12H H 0.9867 1.8047 0.7190 0.187 Uiso 1 1 calc R . .
C123 C 0.8288(2) 1.3193(5) 0.8018(3) 0.0726(15) Uani 1 1 d D . .
H12I H 0.7930 1.2608 0.7724 0.109 Uiso 1 1 calc R B .
H12J H 0.8197 1.3998 0.7794 0.109 Uiso 1 1 calc R . .
H12K H 0.8280 1.3273 0.8449 0.109 Uiso 1 1 calc R . .
C131 C 0.9536(6) 1.0860(8) 1.0413(4) 0.0688(19) Uiso 0.623(13) 1 d PD B 1
H13C H 0.9334 1.0077 1.0448 0.103 Uiso 0.623(13) 1 calc PR B 1
H13D H 0.9212 1.1531 1.0346 0.103 Uiso 0.623(13) 1 calc PR B 1
H13E H 0.9971 1.1004 1.0832 0.103 Uiso 0.623(13) 1 calc PR B 1
C231 C 0.9207(8) 1.0855(13) 1.0128(9) 0.0688(19) Uiso 0.377(13) 1 d PD B 2
H23C H 0.9043 1.0022 1.0141 0.103 Uiso 0.377(13) 1 calc PR B 2
H23D H 0.8810 1.1383 0.9848 0.103 Uiso 0.377(13) 1 calc PR B 2
H23E H 0.9454 1.1188 1.0589 0.103 Uiso 0.377(13) 1 calc PR B 2
C151 C 1.1582(4) 1.7022(7) 1.1341(3) 0.103(2) Uani 1 1 d D . .
H15A H 1.1833 1.7734 1.1618 0.154 Uiso 1 1 calc R . .
H15B H 1.1841 1.6268 1.1552 0.154 Uiso 1 1 calc R . .
H15C H 1.1122 1.6976 1.1310 0.154 Uiso 1 1 calc R . .
C152 C 0.8580(2) 1.7149(6) 0.8249(4) 0.094(2) Uani 1 1 d D . .
H15D H 0.8312 1.7877 0.8008 0.141 Uiso 1 1 calc R B .
H15E H 0.8571 1.7059 0.8678 0.141 Uiso 1 1 calc R . .
H15F H 0.8377 1.6416 0.7968 0.141 Uiso 1 1 calc R . .
C153 C 0.9259(3) 1.4454(4) 1.0455(2) 0.0597(11) Uani 1 1 d D . .
H15G H 0.8793 1.4406 1.0408 0.090 Uiso 1 1 calc R A .
H15H H 0.9468 1.5249 1.0654 0.090 Uiso 1 1 calc R . .
H15I H 0.9546 1.3787 1.0750 0.090 Uiso 1 1 calc R . .

loop_
_atom_site_aniso_label
_atom_site_aniso_U_11
_atom_site_aniso_U_22
_atom_site_aniso_U_33
_atom_site_aniso_U_23
_atom_site_aniso_U_13
_atom_site_aniso_U_12
Cl1 0.1405(12) 0.0375(5) 0.1222(11) -0.0020(6) 0.1053(11) 0.0115(6)
Ti1 0.0352(3) 0.0514(4) 0.0361(3) -0.0036(3) 0.0168(3) -0.0091(3)
Ti2 0.0333(3) 0.0479(3) 0.0328(3) 0.0057(2) 0.0187(2) 0.0003(2)
Ti3 0.0356(3) 0.0282(2) 0.0364(3) 0.0001(2) 0.0228(2) -0.0008(2)
Ti4 0.0423(3) 0.0368(3) 0.0514(4) -0.0042(2) 0.0329(3) -0.0011(2)
Co1 0.0603(3) 0.02947(19) 0.0560(3) -0.00134(19) 0.0412(2) -0.00016(19)
O1 0.0326(9) 0.0296(9) 0.0303(9) -0.0014(9) 0.0173(7) -0.0004(10)
O11 0.0549(16) 0.0521(15) 0.0546(15) -0.0073(12) 0.0336(13) -0.0170(12)
O12 0.0461(17) 0.105(3) 0.0456(17) 0.0021(16) 0.0120(13) -0.0181(16)
O13 0.0395(12) 0.0482(14) 0.0342(12) 0.0061(10) 0.0190(10) 0.0009(10)
O21 0.0455(16) 0.094(2) 0.0405(15) 0.0192(14) 0.0139(13) -0.0063(14)
O22 0.0528(15) 0.0552(16) 0.0528(15) 0.0116(12) 0.0336(13) -0.0021(12)
O23 0.0350(12) 0.0459(12) 0.0343(12) -0.0046(10) 0.0191(10) -0.0088(10)
O31 0.0559(15) 0.0304(11) 0.0585(15) 0.0007(10) 0.0391(13) -0.0032(10)
O41 0.0369(13) 0.0554(15) 0.0554(16) 0.0107(13) 0.0248(12) 0.0088(11)
O42 0.0516(14) 0.0524(15) 0.0383(13) -0.0105(11) 0.0289(11) -0.0097(11)
O43 0.0635(14) 0.0303(10) 0.0715(15) -0.0030(13) 0.0503(13) 0.0010(12)
O44 0.0551(16) 0.0514(15) 0.0709(18) -0.0037(13) 0.0462(15) -0.0075(12)
O45 0.079(2) 0.0460(16) 0.101(3) -0.0110(15) 0.072(2) 0.0005(14)
O51 0.0609(16) 0.0474(14) 0.0521(15) -0.0195(12) 0.0351(13) -0.0176(12)
O52 0.0547(14) 0.0452(14) 0.0557(15) 0.0181(11) 0.0375(13) 0.0190(11)
O53 0.0391(12) 0.0328(11) 0.0420(12) 0.0010(9) 0.0281(10) 0.0018(9)
C41 0.071(4) 0.102(5) 0.131(6) 0.025(4) 0.036(4) 0.034(3)
C42 0.072(3) 0.084(3) 0.046(2) -0.017(2) 0.041(2) -0.017(2)
C44 0.077(3) 0.086(4) 0.109(5) -0.023(3) 0.066(3) -0.014(3)
C45 0.132(6) 0.083(4) 0.179(8) -0.045(5) 0.131(6) -0.014(4)
C11 0.079(3) 0.059(2) 0.069(3) -0.003(2) 0.042(2) -0.015(2)
C12 0.063(3) 0.195(9) 0.077(4) 0.006(5) 0.004(3) -0.051(5)
C13 0.059(3) 0.090(3) 0.034(2) 0.011(2) 0.0207(18) -0.007(2)
C22 0.107(5) 0.103(5) 0.083(4) 0.033(3) 0.065(4) 0.011(4)
C23 0.053(2) 0.071(3) 0.046(2) -0.0097(18) 0.0193(17) -0.027(2)
C31 0.157(6) 0.042(2) 0.139(5) -0.002(3) 0.119(5) -0.024(3)
C31' 0.157(6) 0.042(2) 0.139(5) -0.002(3) 0.119(5) -0.024(3)
C51 0.106(4) 0.065(3) 0.081(3) -0.043(3) 0.061(3) -0.041(3)
C52 0.076(3) 0.056(2) 0.095(3) 0.038(2) 0.059(3) 0.033(2)
C53 0.0410(17) 0.0455(18) 0.053(2) -0.0008(15) 0.0314(16) 0.0009(14)
C141 0.093(5) 0.208(11) 0.179(10) 0.048(8) 0.042(6) 0.101(7)
C142 0.089(4) 0.107(4) 0.047(2) -0.034(3) 0.032(2) -0.025(3)
C144 0.122(6) 0.093(4) 0.169(7) -0.005(4) 0.118(6) -0.026(4)
C145 0.181(8) 0.079(4) 0.188(8) -0.041(5) 0.157(8) -0.011(4)
C111 0.112(5) 0.079(4) 0.113(5) -0.014(3) 0.070(4) -0.045(3)
C112 0.053(3) 0.151(7) 0.072(4) -0.028(4) -0.005(3) -0.002(3)
C113 0.095(4) 0.140(6) 0.080(4) 0.068(4) 0.039(3) 0.032(4)
C121 0.070(4) 0.170(7) 0.062(3) 0.034(4) 0.003(3) 0.029(4)
C221 0.070(4) 0.170(7) 0.062(3) 0.034(4) 0.003(3) 0.029(4)
C122 0.191(9) 0.078(4) 0.159(7) 0.041(5) 0.127(7) -0.012(5)
C123 0.047(2) 0.104(4) 0.061(3) 0.007(3) 0.021(2) -0.023(2)
C151 0.119(5) 0.127(6) 0.083(4) -0.055(4) 0.065(4) -0.046(4)
C152 0.082(4) 0.107(4) 0.121(5) 0.056(4) 0.072(4) 0.056(3)
C153 0.074(3) 0.061(2) 0.072(3) -0.012(2) 0.056(2) -0.009(2)

loop_
_atom_type_symbol
_atom_type_description
_atom_type_scat_dispersion_real
_atom_type_scat_dispersion_imag
_atom_type_scat_source
C C 0.0033 0.0016 'International Tables Vol C Tables 4.2.6.8 and 6.1.1.4'
H H 0.0000 0.0000 'International Tables Vol C Tables 4.2.6.8 and 6.1.1.4'
O O 0.0106 0.0060 'International Tables Vol C Tables 4.2.6.8 and 6.1.1.4'
Cl Cl 0.1484 0.1585 'International Tables Vol C Tables 4.2.6.8 and 6.1.1.4'
Co Co 0.3494 0.9721 'International Tables Vol C Tables 4.2.6.8 and 6.1.1.4'
Ti Ti 0.2776 0.4457 'International Tables Vol C Tables 4.2.6.8 and 6.1.1.4'

loop_
_geom_angle_atom_site_label_1
_geom_angle_atom_site_label_2
_geom_angle_atom_site_label_3
_geom_angle
O11 Ti1 O12 97.95(15)
O11 Ti1 O51 91.15(13)
O12 Ti1 O51 97.17(16)
O11 Ti1 O41 93.86(13)
O12 Ti1 O41 94.15(16)
O51 Ti1 O41 166.88(11)
O11 Ti1 O13 170.67(11)
O12 Ti1 O13 91.36(13)
O51 Ti1 O13 87.16(12)
O41 Ti1 O13 85.94(11)
O11 Ti1 O1 96.24(11)
O12 Ti1 O1 164.23(14)
O51 Ti1 O1 89.36(10)
O41 Ti1 O1 78.05(10)
O13 Ti1 O1 74.58(9)
O11 Ti1 Ti4 88.67(9)
O12 Ti1 Ti4 131.31(14)
O51 Ti1 Ti4 131.04(8)
O41 Ti1 Ti4 37.17(7)
O13 Ti1 Ti4 85.54(7)
O1 Ti1 Ti4 42.16(6)
O11 Ti1 Ti3 135.08(9)
O12 Ti1 Ti3 126.85(12)
O51 Ti1 Ti3 86.69(8)
O41 Ti1 Ti3 81.20(8)
O13 Ti1 Ti3 35.67(6)
O1 Ti1 Ti3 38.93(7)
Ti4 Ti1 Ti3 60.893(18)
O22 Ti2 O21 96.40(14)
O22 Ti2 O52 93.04(13)
O21 Ti2 O52 98.40(15)
O22 Ti2 O42 91.35(13)
O21 Ti2 O42 95.14(15)
O52 Ti2 O42 165.20(10)
O22 Ti2 O1 101.61(12)
O21 Ti2 O1 160.56(13)
O52 Ti2 O1 87.96(10)
O42 Ti2 O1 77.31(10)
O22 Ti2 O23 174.24(13)
O21 Ti2 O23 86.98(12)
O52 Ti2 O23 91.06(11)
O42 Ti2 O23 83.69(11)
O1 Ti2 O23 74.48(9)
O22 Ti2 Ti4 90.73(10)
O21 Ti2 Ti4 131.50(13)
O52 Ti2 Ti4 129.14(8)
O42 Ti2 Ti4 36.60(7)
O1 Ti2 Ti4 41.84(7)
O23 Ti2 Ti4 83.54(7)
O22 Ti2 Ti3 140.42(9)
O21 Ti2 Ti3 122.92(11)
O52 Ti2 Ti3 86.07(7)
O42 Ti2 Ti3 81.56(8)
O1 Ti2 Ti3 38.81(7)
O23 Ti2 Ti3 35.94(6)
Ti4 Ti2 Ti3 60.972(18)
O31 Ti3 O23 101.64(12)
O31 Ti3 O13 103.84(12)
O23 Ti3 O13 153.31(11)
O31 Ti3 O53 93.15(11)
O23 Ti3 O53 86.82(10)
O13 Ti3 O53 83.99(11)
O31 Ti3 O43 93.23(12)
O23 Ti3 O43 93.04(13)
O13 Ti3 O43 93.34(13)
O53 Ti3 O43 173.51(10)
O31 Ti3 O1 171.18(11)
O23 Ti3 O1 77.79(10)
O13 Ti3 O1 78.25(10)
O53 Ti3 O1 95.60(9)
O43 Ti3 O1 78.04(10)
O31 Ti3 Ti2 140.92(9)
O23 Ti3 Ti2 39.38(7)
O13 Ti3 Ti2 115.11(8)
O53 Ti3 Ti2 88.03(7)
O43 Ti3 Ti2 87.77(9)
O1 Ti3 Ti2 38.69(7)
O31 Ti3 Ti1 141.41(9)
O23 Ti3 Ti1 116.94(7)
O13 Ti3 Ti1 37.97(7)
O53 Ti3 Ti1 88.42(7)
O43 Ti3 Ti1 85.86(9)
O1 Ti3 Ti1 40.30(7)
Ti2 Ti3 Ti1 77.651(19)
O31 Ti3 Ti4 130.88(9)
O23 Ti3 Ti4 84.09(8)
O13 Ti3 Ti4 85.26(8)
O53 Ti3 Ti4 135.97(7)
O43 Ti3 Ti4 37.67(8)
O1 Ti3 Ti4 40.38(6)
Ti2 Ti3 Ti4 58.860(19)
Ti1 Ti3 Ti4 58.651(19)
O44 Ti4 O45 96.20(14)
O44 Ti4 O42 92.12(13)
O45 Ti4 O42 102.09(15)
O44 Ti4 O41 89.87(13)
O45 Ti4 O41 102.23(15)
O42 Ti4 O41 155.23(12)
O44 Ti4 O43 176.27(14)
O45 Ti4 O43 86.28(13)
O42 Ti4 O43 90.09(13)
O41 Ti4 O43 86.87(13)
O44 Ti4 O1 103.00(11)
O45 Ti4 O1 160.80(12)
O42 Ti4 O1 77.16(10)
O41 Ti4 O1 78.34(11)
O43 Ti4 O1 74.56(9)
O44 Ti4 Ti1 90.21(10)
O45 Ti4 Ti1 139.65(13)
O42 Ti4 Ti1 117.48(8)
O41 Ti4 Ti1 37.80(8)
O43 Ti4 Ti1 86.10(9)
O1 Ti4 Ti1 41.84(6)
O44 Ti4 Ti2 92.35(10)
O45 Ti4 Ti2 139.91(13)
O42 Ti4 Ti2 38.33(8)
O41 Ti4 Ti2 116.92(9)
O43 Ti4 Ti2 87.51(8)
O1 Ti4 Ti2 39.97(6)
Ti1 Ti4 Ti2 79.14(2)
O44 Ti4 Ti3 141.66(10)
O45 Ti4 Ti3 122.11(11)
O42 Ti4 Ti3 81.97(8)
O41 Ti4 Ti3 81.22(9)
O43 Ti4 Ti3 35.85(7)
O1 Ti4 Ti3 38.71(6)
Ti1 Ti4 Ti3 60.457(18)
Ti2 Ti4 Ti3 60.168(18)
O51 Co1 O53 104.20(11)
O51 Co1 O52 118.38(12)
O53 Co1 O52 101.92(11)
O51 Co1 Cl1 108.55(9)
O53 Co1 Cl1 114.85(8)
O52 Co1 Cl1 109.03(8)
Ti2 O1 Ti3 102.50(10)
Ti2 O1 Ti1 149.81(10)
Ti3 O1 Ti1 100.77(10)
Ti2 O1 Ti4 98.19(10)
Ti3 O1 Ti4 100.91(8)
Ti1 O1 Ti4 96.00(10)
C11 O11 Ti1 145.0(3)
C12 O12 Ti1 134.6(4)
C13 O13 Ti3 124.0(3)
C13 O13 Ti1 124.0(3)
Ti3 O13 Ti1 106.35(11)
C21 O21 C21' 48.3(6)
C21 O21 Ti2 138.2(4)
C21' O21 Ti2 153.6(4)
C22 O22 Ti2 152.5(4)
C23 O23 Ti3 125.2(2)
C23 O23 Ti2 125.0(2)
Ti3 O23 Ti2 104.69(10)
C31 O31 Ti3 170.1(3)
C41 O41 Ti4 126.1(4)
C41 O41 Ti1 120.1(4)
Ti4 O41 Ti1 105.03(11)
C42 O42 Ti4 121.3(3)
C42 O42 Ti2 123.8(3)
Ti4 O42 Ti2 105.06(11)
C43' O43 C43 40.0(4)
C43' O43 Ti3 126.2(4)
C43 O43 Ti3 121.8(4)
C43' O43 Ti4 124.1(4)
C43 O43 Ti4 124.4(4)
Ti3 O43 Ti4 106.48(10)
C44 O44 Ti4 134.8(3)
C45 O45 Ti4 135.2(3)
C51 O51 Co1 119.7(3)
C51 O51 Ti1 121.2(3)
Co1 O51 Ti1 117.92(12)
C52 O52 Co1 119.2(3)
C52 O52 Ti2 121.0(3)
Co1 O52 Ti2 119.53(12)
C53 O53 Co1 114.7(2)
C53 O53 Ti3 123.5(2)
Co1 O53 Ti3 111.76(11)
O41 C41 C141 112.2(5)
O41 C41 H41A 109.2
C141 C41 H41A 109.2
O41 C41 H41B 109.2
C141 C41 H41B 109.2
H41A C41 H41B 107.9
O42 C42 C142 111.4(4)
O42 C42 H42A 109.4
C142 C42 H42A 109.4
O42 C42 H42B 109.4
C142 C42 H42B 109.4
H42A C42 H42B 108.0
O43 C43 C143 107.5(6)
O43 C43 H43A 110.2
C143 C43 H43A 110.2
O43 C43 H43B 110.2
C143 C43 H43B 110.2
H43A C43 H43B 108.5
O43 C43' C243 108.0(6)
O43 C43' H43C 110.1
C243 C43' H43C 110.1
O43 C43' H43D 110.1
C243 C43' H43D 110.1
H43C C43' H43D 108.4
O44 C44 C144 110.9(5)
O44 C44 H44A 109.5
C144 C44 H44A 109.5
O44 C44 H44B 109.5
C144 C44 H44B 109.5
H44A C44 H44B 108.0
O45 C45 C145 114.1(5)
O45 C45 H45A 108.7
C145 C45 H45A 108.7
O45 C45 H45B 108.7
C145 C45 H45B 108.7
H45A C45 H45B 107.6
O11 C11 C111 111.6(5)
O11 C11 H11A 109.3
C111 C11 H11A 109.3
O11 C11 H11B 109.3
C111 C11 H11B 109.3
H11A C11 H11B 108.0
O12 C12 C112 110.5(5)
O12 C12 H12A 109.6
C112 C12 H12A 109.6
O12 C12 H12B 109.6
C112 C12 H12B 109.6
H12A C12 H12B 108.1
O13 C13 C113 110.7(4)
O13 C13 H13A 109.5
C113 C13 H13A 109.5
O13 C13 H13B 109.5
C113 C13 H13B 109.5
H13A C13 H13B 108.1
O21 C21 C121 112.9(5)
O21 C21 H21A 109.0
C121 C21 H21A 109.0
O21 C21 H21B 109.0
C121 C21 H21B 109.0
H21A C21 H21B 107.8
O21 C21' H21C 109.2
O21 C21' H21D 109.2
H21C C21' H21D 107.9
O22 C22 C122 113.1(5)
O22 C22 H22A 109.0
C122 C22 H22A 109.0
O22 C22 H22B 109.0
C122 C22 H22B 109.0
H22A C22 H22B 107.8
O23 C23 C123 112.7(4)
O23 C23 H23A 109.1
C123 C23 H23A 109.1
O23 C23 H23B 109.1
C123 C23 H23B 109.0
H23A C23 H23B 107.8
O31 C31 C131 114.2(5)
O31 C31 H31A 108.7
C131 C31 H31A 108.7
O31 C31 H31B 108.7
C131 C31 H31B 108.7
H31A C31 H31B 107.6
O51 C51 C151 111.5(4)
O51 C51 H51A 109.3
C151 C51 H51A 109.3
O51 C51 H51B 109.3
C151 C51 H51B 109.3
H51A C51 H51B 108.0
O52 C52 C152 111.8(4)
O52 C52 H52A 109.3
C152 C52 H52A 109.3
O52 C52 H52B 109.3
C152 C52 H52B 109.3
H52A C52 H52B 107.9
O53 C53 C153 110.7(3)
O53 C53 H53A 109.5
C153 C53 H53A 109.5
O53 C53 H53B 109.5
C153 C53 H53B 109.5
H53A C53 H53B 108.1
C41 C141 H14A 109.5
C41 C141 H14B 109.5
H14A C141 H14B 109.5
C41 C141 H14C 109.5
H14A C141 H14C 109.5
H14B C141 H14C 109.5
C42 C142 H14D 109.5
C42 C142 H14E 109.5
H14D C142 H14E 109.5
C42 C142 H14F 109.5
H14D C142 H14F 109.5
H14E C142 H14F 109.5
C43 C143 H14G 109.5
C43 C143 H14H 109.5
H14G C143 H14H 109.5
C43 C143 H14I 109.5
H14G C143 H14I 109.5
H14H C143 H14I 109.5
C43' C243 H24A 109.5
C43' C243 H24B 109.5
H24A C243 H24B 109.5
C43' C243 H24C 109.5
H24A C243 H24C 109.5
H24B C243 H24C 109.5
C44 C144 H14J 109.5
C44 C144 H14K 109.5
H14J C144 H14K 109.5
C44 C144 H14L 109.5
H14J C144 H14L 109.5
H14K C144 H14L 109.5
C45 C145 H14M 109.5
C45 C145 H14N 109.5
H14M C145 H14N 109.5
C45 C145 H14O 109.5
H14M C145 H14O 109.5
H14N C145 H14O 109.5
C11 C111 H11C 109.5
C11 C111 H11D 109.5
H11C C111 H11D 109.5
C11 C111 H11E 109.5
H11C C111 H11E 109.5
H11D C111 H11E 109.5
C12 C112 H11F 109.5
C12 C112 H11G 109.5
H11F C112 H11G 109.5
C12 C112 H11H 109.5
H11F C112 H11H 109.5
H11G C112 H11H 109.5
C13 C113 H11I 109.5
C13 C113 H11J 109.5
H11I C113 H11J 109.5
C13 C113 H11K 109.5
H11I C113 H11K 109.5
H11J C113 H11K 109.5
C21 C121 H12C 109.5
C21 C121 H12D 109.5
H12C C121 H12D 109.5
C21 C121 H12E 109.5
H12C C121 H12E 109.5
H12D C121 H12E 109.5
C22 C122 H12F 109.5
C22 C122 H12G 109.5
H12F C122 H12G 109.5
C22 C122 H12H 109.5
H12F C122 H12H 109.5
H12G C122 H12H 109.5
C23 C123 H12I 109.5
C23 C123 H12J 109.5
H12I C123 H12J 109.5
C23 C123 H12K 109.5
H12I C123 H12K 109.5
H12J C123 H12K 109.5
C31 C131 H13C 109.5
C31 C131 H13D 109.5
H13C C131 H13D 109.5
C31 C131 H13E 109.5
H13C C131 H13E 109.5
H13D C131 H13E 109.5
H23C C231 H23D 109.5
H23C C231 H23E 109.5
H23D C231 H23E 109.5
C51 C151 H15A 109.5
C51 C151 H15B 109.5
H15A C151 H15B 109.5
C51 C151 H15C 109.5
H15A C151 H15C 109.5
H15B C151 H15C 109.5
C52 C152 H15D 109.5
C52 C152 H15E 109.5
H15D C152 H15E 109.5
C52 C152 H15F 109.5
H15D C152 H15F 109.5
H15E C152 H15F 109.5
C53 C153 H15G 109.5
C53 C153 H15H 109.5
H15G C153 H15H 109.5
C53 C153 H15I 109.5
H15G C153 H15I 109.5
H15H C153 H15I 109.5

loop_
_geom_bond_atom_site_label_1
_geom_bond_atom_site_label_2
_geom_bond_distance
Cl1 Co1 2.2509(12)
Ti1 O11 1.791(3)
Ti1 O12 1.804(3)
Ti1 O51 1.978(3)
Ti1 O41 2.024(3)
Ti1 O13 2.083(3)
Ti1 O1 2.139(2)
Ti1 Ti4 3.1893(9)
Ti1 Ti3 3.2490(8)
Ti2 O22 1.788(3)
Ti2 O21 1.801(3)
Ti2 O52 1.976(3)
Ti2 O42 2.051(3)
Ti2 O1 2.073(2)
Ti2 O23 2.123(3)
Ti2 Ti4 3.1939(9)
Ti2 Ti3 3.2371(8)
Ti3 O31 1.769(2)
Ti3 O23 1.964(2)
Ti3 O13 1.975(2)
Ti3 O53 1.992(2)
Ti3 O43 1.993(3)
Ti3 O1 2.078(2)
Ti3 Ti4 3.2629(8)
Ti4 O44 1.810(3)
Ti4 O45 1.815(3)
Ti4 O42 1.972(3)
Ti4 O41 1.995(3)
Ti4 O43 2.079(3)
Ti4 O1 2.153(2)
Co1 O51 1.956(3)
Co1 O53 1.961(2)
Co1 O52 1.969(3)
O11 C11 1.409(4)
O12 C12 1.427(4)
O13 C13 1.432(4)
O21 C21 1.424(5)
O21 C21' 1.429(5)
O22 C22 1.409(4)
O23 C23 1.430(3)
O31 C31 1.418(3)
O41 C41 1.434(4)
O42 C42 1.437(4)
O43 C43' 1.430(5)
O43 C43 1.434(5)
O44 C44 1.423(4)
O45 C45 1.423(4)
O51 C51 1.431(4)
O52 C52 1.428(3)
O53 C53 1.433(3)
C41 C141 1.444(5)
C41 H41A 0.9900
C41 H41B 0.9900
C42 C142 1.479(4)
C42 H42A 0.9900
C42 H42B 0.9900
C43 C143 1.476(4)
C43 H43A 0.9900
C43 H43B 0.9900
C43' C243 1.475(4)
C43' H43C 0.9900
C43' H43D 0.9900
C44 C144 1.461(5)
C44 H44A 0.9900
C44 H44B 0.9900
C45 C145 1.435(5)
C45 H45A 0.9900
C45 H45B 0.9900
C11 C111 1.483(5)
C11 H11A 0.9900
C11 H11B 0.9900
C12 C112 1.458(5)
C12 H12A 0.9900
C12 H12B 0.9900
C13 C113 1.474(5)
C13 H13A 0.9900
C13 H13B 0.9900
C21 C121 1.451(5)
C21 H21A 0.9900
C21 H21B 0.9900
C21' H21C 0.9900
C21' H21D 0.9900
C22 C122 1.454(5)
C22 H22A 0.9900
C22 H22B 0.9900
C23 C123 1.474(5)
C23 H23A 0.9900
C23 H23B 0.9900
C31 C131 1.463(5)
C31 H31A 0.9900
C31 H31B 0.9900
C51 C151 1.475(4)
C51 H51A 0.9900
C51 H51B 0.9900
C52 C152 1.479(4)
C52 H52A 0.9900
C52 H52B 0.9900
C53 C153 1.477(4)
C53 H53A 0.9900
C53 H53B 0.9900
C141 H14A 0.9800
C141 H14B 0.9800
C141 H14C 0.9800
C142 H14D 0.9800
C142 H14E 0.9800
C142 H14F 0.9800
C143 H14G 0.9800
C143 H14H 0.9800
C143 H14I 0.9800
C243 H24A 0.9800
C243 H24B 0.9800
C243 H24C 0.9800
C144 H14J 0.9800
C144 H14K 0.9800
C144 H14L 0.9800
C145 H14M 0.9800
C145 H14N 0.9800
C145 H14O 0.9800
C111 H11C 0.9800
C111 H11D 0.9800
C111 H11E 0.9800
C112 H11F 0.9800
C112 H11G 0.9800
C112 H11H 0.9800
C113 H11I 0.9800
C113 H11J 0.9800
C113 H11K 0.9800
C121 H12C 0.9800
C121 H12D 0.9800
C121 H12E 0.9800
C122 H12F 0.9800
C122 H12G 0.9800
C122 H12H 0.9800
C123 H12I 0.9800
C123 H12J 0.9800
C123 H12K 0.9800
C131 H13C 0.9800
C131 H13D 0.9800
C131 H13E 0.9800
C231 H23C 0.9800
C231 H23D 0.9800
C231 H23E 0.9800
C151 H15A 0.9800
C151 H15B 0.9800
C151 H15C 0.9800
C152 H15D 0.9800
C152 H15E 0.9800
C152 H15F 0.9800
C153 H15G 0.9800
C153 H15H 0.9800
C153 H15I 0.9800
